data_2017079
loop_
_publ_author_name
'Koner, Rajesh'
'Goldberg, Israel'

_publ_section_title
;The coordination polymers poly[\m-4,4'-bipyridyl-di-\m-formato-copper(II)]
 and
 <i>catena</i>-poly[[[diaqua(1-benzofuran-2,3-dicarboxylato)copper(II)]-\m-1,2-di-4-pyridylethane]
 dihydrate]
;
_journal_coeditor_code BM3078
_journal_issue 5
_journal_name_full 'Acta Crystallographica Section C'
_journal_page_first m185
_journal_page_last m189
_journal_paper_doi 10.1107/S0108270109011299
_journal_volume 65
_journal_year 2009
_chemical_formula_iupac '[Cu (C H O2)2 (C10 H8 N2)]'
_chemical_formula_moiety 'C12 H10 Cu N2 O4'
_chemical_formula_sum 'C12 H10 Cu N2 O4'
_chemical_formula_weight 309.76
_chemical_name_systematic
;
poly[\m-4,4'-bipyridyl-di-\m-formato-copper(II)]
;
_space_group_IT_number 92
_symmetry_cell_setting tetragonal
_symmetry_space_group_name_Hall 'P 4abw 2nw'
_symmetry_space_group_name_H-M 'P 41 21 2'
_atom_sites_solution_hydrogens geom
_atom_sites_solution_primary direct
_atom_sites_solution_secondary difmap
_audit_creation_method SHELXL-97
_cell_angle_alpha 90.00
_cell_angle_beta 90.00
_cell_angle_gamma 90.00
_cell_formula_units_Z 4
_cell_length_a 7.85050(10)
_cell_length_b 7.85050(10)
_cell_length_c 18.1513(5)
_cell_measurement_reflns_used 1314
_cell_measurement_temperature 110(2)
_cell_measurement_theta_max 27.85
_cell_measurement_theta_min 1.41
_cell_volume 1118.67(4)
_computing_cell_refinement 'DENZO (Otwinowski & Minor, 1997)'
_computing_data_collection 'COLLECT (Nonius, 1999)'
_computing_data_reduction 'DENZO (Otwinowski & Minor, 1997)'
_computing_molecular_graphics
;
ORTEP-III (Burnett & Johnson, 1996);
Mercury (Macrae <i>et al.</i>,  2006)
;
_computing_publication_material 'SHELXL97 (Sheldrick, 2008)'
_computing_structure_refinement 'SHELXL97 (Sheldrick, 2008)'
_computing_structure_solution 'SIR97 (Altomare <i>et al.</i>,  1999)'
_diffrn_ambient_temperature 110(2)
_diffrn_detector_area_resol_mean 12.8
_diffrn_measured_fraction_theta_full 1.000
_diffrn_measured_fraction_theta_max 1.000
_diffrn_measurement_device_type 'Nonius KappaCCD'
_diffrn_measurement_method '1 deg. \f scans'
_diffrn_radiation_monochromator graphite
_diffrn_radiation_source 'fine-focus sealed tube'
_diffrn_radiation_type MoK\a
_diffrn_radiation_wavelength 0.71073
_diffrn_reflns_av_R_equivalents 0.0461
_diffrn_reflns_av_sigmaI/netI 0.0344
_diffrn_reflns_limit_h_max 10
_diffrn_reflns_limit_h_min -10
_diffrn_reflns_limit_k_max 9
_diffrn_reflns_limit_k_min -9
_diffrn_reflns_limit_l_max 23
_diffrn_reflns_limit_l_min -18
_diffrn_reflns_number 6143
_diffrn_reflns_theta_full 27.85
_diffrn_reflns_theta_max 27.85
_diffrn_reflns_theta_min 2.83
_diffrn_standards_number 0
_exptl_absorpt_coefficient_mu 1.964
_exptl_absorpt_correction_T_max 0.7566
_exptl_absorpt_correction_T_min 0.5895
_exptl_absorpt_correction_type multi-scan
_exptl_absorpt_process_details '(Blessing, 1995)'
_exptl_crystal_colour blue
_exptl_crystal_density_diffrn 1.839
_exptl_crystal_density_method 'not measured'
_exptl_crystal_description prism
_exptl_crystal_F_000 628
_exptl_crystal_size_max 0.30
_exptl_crystal_size_mid 0.20
_exptl_crystal_size_min 0.15
_refine_diff_density_max 1.036
_refine_diff_density_min -0.645
_refine_ls_abs_structure_details 'Flack (1983)'
_refine_ls_abs_structure_Flack -0.04(3)
_refine_ls_extinction_coef 0.0073(17)
_refine_ls_extinction_expression Fc^*^=kFc[1+0.001xFc^2^\l^3^/sin(2\q)]^-1/4^
_refine_ls_extinction_method SHELXL
_refine_ls_goodness_of_fit_ref 1.052
_refine_ls_hydrogen_treatment constr
_refine_ls_matrix_type full
_refine_ls_number_parameters 89
_refine_ls_number_reflns 1331
_refine_ls_number_restraints 0
_refine_ls_restrained_S_all 1.052
_refine_ls_R_factor_all 0.0401
_refine_ls_R_factor_gt 0.0368
_refine_ls_shift/su_max 0.000
_refine_ls_shift/su_mean 0.000
_refine_ls_structure_factor_coef Fsqd
_refine_ls_weighting_details 'calc w=1/[\s^2^(Fo^2^)+(0.0590P)^2^+0.8550P] where P=(Fo^2^+2Fc^2^)/3'
_refine_ls_weighting_scheme calc
_refine_ls_wR_factor_gt 0.0941
_refine_ls_wR_factor_ref 0.0962
_reflns_number_gt 1248
_reflns_number_total 1331
_reflns_threshold_expression I>2\s(I)
_cod_data_source_file bm3078.cif
_cod_data_source_block I
_cod_database_code 2017079
_cod_database_fobs_code 2017079

loop_
_symmetry_equiv_pos_as_xyz
'x, y, z'
'-x, -y, z+1/2'
'x+1/2, -y+1/2, -z+3/4'
'-x+1/2, y+1/2, -z+1/4'
'-y, -x, -z+1/2'
'y, x, -z'
'y+1/2, -x+1/2, z+3/4'
'-y+1/2, x+1/2, z+1/4'

loop_
_atom_site_type_symbol
_atom_site_label
_atom_site_fract_x
_atom_site_fract_y
_atom_site_fract_z
_atom_site_U_iso_or_equiv
_atom_site_adp_type
_atom_site_calc_flag
_atom_site_refinement_flags
_atom_site_occupancy
_atom_site_disorder_assembly
_atom_site_disorder_group
Cu Cu1 1.26627(4) 0.26627(4) 0.0000 0.01512(18) Uani d S 1 . .
O O2 1.1303(3) 0.3879(3) 0.07594(13) 0.0205(5) Uani d . 1 . .
C C3 1.1710(4) 0.5157(4) 0.11449(17) 0.0206(7) Uani d . 1 . .
H H3 1.2827 0.5597 0.1079 0.025 Uiso calc R 1 . .
O O4 1.0792(3) 0.5887(3) 0.15995(13) 0.0221(5) Uani d . 1 . .
N N5 1.0870 0.0870 0.0000 0.0162(7) Uani d S 1 . .
C C6 0.9193(4) 0.1239(4) 0.00905(19) 0.0196(6) Uani d . 1 . .
H H6 0.8889 0.2399 0.0162 0.023 Uiso calc R 1 . .
C C7 0.7894(4) 0.0044(4) 0.00865(17) 0.0188(6) Uani d . 1 . .
H H7 0.6738 0.0380 0.0141 0.023 Uiso calc R 1 . .
C C8 0.8331(4) -0.1669(4) 0.0000 0.0159(8) Uani d S 1 . .
C C9 0.6992(4) -0.3008(4) 0.0000 0.0144(8) Uani d S 1 . .
C C10 0.5533(4) -0.2852(4) -0.04349(17) 0.0182(6) Uani d . 1 . .
H H10 0.5372 -0.1873 -0.0734 0.022 Uiso calc R 1 . .
C C11 0.4330(4) -0.4128(4) -0.04267(17) 0.0181(6) Uani d . 1 . .
H H11 0.3358 -0.4021 -0.0735 0.022 Uiso calc R 1 . .
N N12 0.4478(3) -0.5522(3) 0.0000 0.0160(7) Uani d S 1 . .

loop_
_atom_site_aniso_label
_atom_site_aniso_U_11
_atom_site_aniso_U_22
_atom_site_aniso_U_33
_atom_site_aniso_U_12
_atom_site_aniso_U_13
_atom_site_aniso_U_23
Cu1 0.0131(2) 0.0131(2) 0.0192(3) -0.00253(19) 0.00209(13) -0.00209(13)
O2 0.0164(11) 0.0168(11) 0.0284(12) -0.0036(9) 0.0021(9) -0.0061(9)
C3 0.0162(15) 0.0201(16) 0.0255(16) -0.0016(13) 0.0018(12) -0.0034(13)
O4 0.0203(11) 0.0210(11) 0.0248(11) 0.0025(10) 0.0013(9) -0.0043(9)
N5 0.0141(10) 0.0141(10) 0.0204(17) -0.0018(13) -0.0004(12) 0.0004(12)
C6 0.0126(13) 0.0151(14) 0.0310(17) 0.0027(11) -0.0007(12) -0.0037(12)
C7 0.0139(13) 0.0169(13) 0.0255(16) 0.0007(12) -0.0012(13) -0.0008(13)
C8 0.0164(12) 0.0164(12) 0.0149(18) -0.0035(15) -0.0028(12) 0.0028(12)
C9 0.0138(12) 0.0138(12) 0.0155(18) 0.0039(14) 0.0032(11) -0.0032(11)
C10 0.0182(14) 0.0151(14) 0.0213(15) 0.0003(12) 0.0000(11) 0.0003(12)
C11 0.0138(14) 0.0166(14) 0.0240(15) -0.0004(11) -0.0010(12) 0.0019(12)
N12 0.0145(10) 0.0145(10) 0.0190(17) 0.0006(13) 0.0041(11) -0.0041(11)

loop_
_atom_type_symbol
_atom_type_description
_atom_type_scat_dispersion_real
_atom_type_scat_dispersion_imag
_atom_type_scat_source
C C 0.0033 0.0016 'International Tables Vol C Tables 4.2.6.8 and 6.1.1.4'
H H 0.0000 0.0000 'International Tables Vol C Tables 4.2.6.8 and 6.1.1.4'
Cu Cu 0.3201 1.2651 'International Tables Vol C Tables 4.2.6.8 and 6.1.1.4'
N N 0.0061 0.0033 'International Tables Vol C Tables 4.2.6.8 and 6.1.1.4'
O O 0.0106 0.0060 'International Tables Vol C Tables 4.2.6.8 and 6.1.1.4'

loop_
_geom_angle_atom_site_label_1
_geom_angle_atom_site_label_2
_geom_angle_atom_site_label_3
_geom_angle_site_symmetry_1
_geom_angle_site_symmetry_3
_geom_angle
_geom_angle_publ_flag
O2 Cu1 O2 . 6_645 175.39(13) yes
O2 Cu1 N5 . . 87.70(6) yes
O2 Cu1 N12 . 1_665 92.30(6) yes
N5 Cu1 N12 . 1_665 180.0 no
C3 O2 Cu1 . . 129.0(2) ?
O4 C3 O2 . . 126.1(3) ?
O4 C3 H3 . . 117.0 ?
O2 C3 H3 . . 117.0 ?
C6 N5 C6 6_645 . 115.4(2) ?
C6 N5 Cu1 . . 122.32(12) ?
N5 C6 C7 . . 124.6(2) ?
N5 C6 H6 . . 117.7 ?
C7 C6 H6 . . 117.7 ?
C8 C7 C6 . . 118.1(3) ?
C8 C7 H7 . . 120.9 ?
C6 C7 H7 . . 120.9 ?
C7 C8 C7 . 6_645 119.1(4) ?
C7 C8 C9 . . 120.46(19) ?
C10 C9 C10 . 6_645 117.6(4) ?
C10 C9 C8 . . 121.2(2) ?
C11 C10 C9 . . 119.5(3) ?
C11 C10 H10 . . 120.3 ?
C9 C10 H10 . . 120.3 ?
N12 C11 C10 . . 122.6(3) ?
N12 C11 H11 . . 118.7 ?
C10 C11 H11 . . 118.7 ?
C11 N12 C11 . 6_645 118.1(4) ?
C11 N12 Cu1 . 1_445 120.96(19) ?

loop_
_geom_bond_atom_site_label_1
_geom_bond_atom_site_label_2
_geom_bond_site_symmetry_2
_geom_bond_distance
_geom_bond_publ_flag
Cu1 O2 . 1.988(2) yes
Cu1 O4 4_745 2.468(3) yes
Cu1 N5 . 1.9903(5) yes
Cu1 N12 1_665 2.015(3) yes
O2 C3 . 1.264(4) ?
C3 O4 . 1.237(4) ?
C3 H3 . 0.9500 ?
N5 C6 . 1.358(3) ?
C6 C7 . 1.386(4) ?
C6 H6 . 0.9500 ?
C7 C8 . 1.397(3) ?
C7 H7 . 0.9500 ?
C8 C9 . 1.487(6) ?
C9 C10 . 1.396(4) ?
C10 C11 . 1.377(4) ?
C10 H10 . 0.9500 ?
C11 N12 . 1.346(3) ?
C11 H11 . 0.9500 ?
